data_2013710
loop_
_publ_author_name
'Kolitsch, Uwe'

_publ_section_title
;
 Two bismuth oxalate hydrates and revision of their chemical formulae
;
_journal_issue 12
_journal_name_full 'Acta Crystallographica Section C'
_journal_page_first m501
_journal_page_last m504
_journal_paper_doi 10.1107/S0108270103023618
_journal_volume 59
_journal_year 2003
_chemical_formula_iupac '[Bi2 (C2 O4)3 (H2 O)4], 4H2 O'
_chemical_formula_moiety 'Bi2 (C2 O4)3 (H2 O)8'
_chemical_formula_sum 'C6 H16 Bi2 O20'
_chemical_formula_weight 826.15
_chemical_name_common 'bismuth oxalate octahydrate'
_chemical_name_systematic
;
tetraaquatri-\m-oxalato-dibismuth(III) tetrahydrate
;
_space_group_IT_number 2
_symmetry_cell_setting triclinic
_symmetry_space_group_name_Hall '-P 1'
_symmetry_space_group_name_H-M 'P -1'
_atom_sites_solution_hydrogens none
_atom_sites_solution_primary direct
_atom_sites_solution_secondary difmap
_cell_angle_alpha 101.15(3)
_cell_angle_beta 101.76(3)
_cell_angle_gamma 106.17(3)
_cell_formula_units_Z 2
_cell_length_a 9.194(2)
_cell_length_b 9.458(2)
_cell_length_c 11.176(2)
_cell_measurement_reflns_used 5313
_cell_measurement_temperature 293(2)
_cell_measurement_theta_max 32.577
_cell_measurement_theta_min 2.037
_cell_volume 880.9(4)
_computing_cell_refinement 'HKL SCALEPACK (Otwinowski & Minor, 1997)'
_computing_data_collection 'COLLECT (Nonius, 2002)'
_computing_data_reduction 'HKL DENZO (Otwinowski & Minor, 1997) and SCALEPACK'
_computing_molecular_graphics 'ATOMS (Shape Software, 1999)'
_computing_structure_refinement 'SHELXL97 (Sheldrick, 1997)'
_computing_structure_solution 'SHELXS97 (Sheldrick, 1997)'
_diffrn_ambient_temperature 293(2)
_diffrn_measured_fraction_theta_full 0.989
_diffrn_measured_fraction_theta_max 0.952
_diffrn_measurement_device_type 'Nonius KappaCCD'
_diffrn_measurement_method '\f and \w scans'
_diffrn_radiation_monochromator graphite
_diffrn_radiation_source 'fine-focus sealed tube'
_diffrn_radiation_type MoK\a
_diffrn_radiation_wavelength 0.71073
_diffrn_reflns_av_R_equivalents 0.0286
_diffrn_reflns_av_sigmaI/netI 0.0473
_diffrn_reflns_limit_h_max 13
_diffrn_reflns_limit_h_min -13
_diffrn_reflns_limit_k_max 14
_diffrn_reflns_limit_k_min -14
_diffrn_reflns_limit_l_max 16
_diffrn_reflns_limit_l_min -16
_diffrn_reflns_number 10808
_diffrn_reflns_theta_full 25.00
_diffrn_reflns_theta_max 32.61
_diffrn_reflns_theta_min 2.40
_diffrn_standards_decay_% 0
_diffrn_standards_interval_time 0
_diffrn_standards_number 0
_exptl_absorpt_coefficient_mu 20.055
_exptl_absorpt_correction_T_max 0.5845
_exptl_absorpt_correction_T_min 0.1229
_exptl_absorpt_correction_type multi-scan
_exptl_absorpt_process_details '(HKL SCALEPACK; Otwinowski & Minor, 1997)'
_exptl_crystal_colour colorless
_exptl_crystal_density_diffrn 3.115
_exptl_crystal_density_method 'not measured'
_exptl_crystal_description prism
_exptl_crystal_F_000 756
_exptl_crystal_size_max 0.18
_exptl_crystal_size_mid 0.03
_exptl_crystal_size_min 0.03
_refine_diff_density_max 1.727
_refine_diff_density_min -1.866
_refine_ls_extinction_coef 0.0050(2)
_refine_ls_extinction_expression Fc^*^=kFc[1+0.001xFc^2^\l^3^/sin(2\q)]^-1/4^
_refine_ls_extinction_method SHELXL97
_refine_ls_goodness_of_fit_ref 1.014
_refine_ls_hydrogen_treatment noref
_refine_ls_matrix_type full
_refine_ls_number_parameters 264
_refine_ls_number_reflns 6122
_refine_ls_number_restraints 0
_refine_ls_restrained_S_all 1.014
_refine_ls_R_factor_all 0.0398
_refine_ls_R_factor_gt 0.0276
_refine_ls_shift/su_max 0.001
_refine_ls_shift/su_mean 0.000
_refine_ls_structure_factor_coef Fsqd
_refine_ls_weighting_details 'calc w=1/[\s^2^(Fo^2^)+(0.029P)^2^+0.6P] where P=(Fo^2^+2Fc^2^)/3'
_refine_ls_weighting_scheme calc
_refine_ls_wR_factor_gt 0.0627
_refine_ls_wR_factor_ref 0.0671
_reflns_number_gt 4981
_reflns_number_total 6122
_reflns_threshold_expression I>2\s(I)
_cod_data_source_file ta1420.cif
_cod_data_source_block II
_cod_database_code 2013710
_cod_database_fobs_code 2013710

loop_
_symmetry_equiv_pos_as_xyz
'x, y, z'
'-x, -y, -z'

loop_
_atom_site_label
_atom_site_fract_x
_atom_site_fract_y
_atom_site_fract_z
_atom_site_U_iso_or_equiv
_atom_site_adp_type
_atom_site_calc_flag
_atom_site_refinement_flags
_atom_site_occupancy
_atom_site_disorder_assembly
_atom_site_disorder_group
_atom_site_type_symbol
Bi1 0.238507(17) 0.658354(17) 0.126577(14) 0.01630(5) Uani d . 1 . . Bi
Bi2 0.080104(17) 0.885970(17) -0.356471(14) 0.01648(5) Uani d . 1 . . Bi
C1 0.2371(5) 0.7895(5) -0.1128(4) 0.0172(8) Uani d . 1 . . C
C2 0.0704(5) 0.6693(5) -0.1595(4) 0.0183(8) Uani d . 1 . . C
C3 -0.0776(5) 1.0839(5) -0.1980(4) 0.0181(8) Uani d . 1 . . C
C4 -0.0835(5) 1.1511(5) -0.3150(4) 0.0169(8) Uani d . 1 . . C
C5 0.6123(5) 0.8086(5) 0.2301(4) 0.0182(8) Uani d . 1 . . C
C6 0.5465(5) 0.9224(5) 0.3020(4) 0.0191(8) Uani d . 1 . . C
O1 0.2684(4) 0.8872(4) -0.1726(3) 0.0279(7) Uani d . 1 . . O
O2 0.3331(4) 0.7833(4) -0.0169(3) 0.0238(7) Uani d . 1 . . O
O3 0.0332(4) 0.5809(4) -0.0925(3) 0.0226(6) Uani d . 1 . . O
O4 -0.0146(3) 0.6709(4) -0.2620(3) 0.0238(7) Uani d . 1 . . O
O5 -0.1094(4) 1.1524(4) -0.1050(3) 0.0285(8) Uani d . 1 . . O
O6 -0.0408(4) 0.9656(4) -0.2023(3) 0.0266(7) Uani d . 1 . . O
O7 -0.1115(4) 1.2743(4) -0.3041(3) 0.0265(7) Uani d . 1 . . O
O8 -0.0594(4) 1.0767(4) -0.4096(3) 0.0212(6) Uani d . 1 . . O
O9 0.7583(4) 0.8484(4) 0.2476(3) 0.0260(7) Uani d . 1 . . O
O10 0.5146(4) 0.6832(4) 0.1601(3) 0.0251(7) Uani d . 1 . . O
O11 0.6417(4) 1.0370(4) 0.3831(3) 0.0265(7) Uani d . 1 . . O
O12 0.3984(4) 0.8859(4) 0.2737(3) 0.0265(7) Uani d . 1 . . O
OW1 -0.1963(4) 0.7271(4) -0.4784(4) 0.0359(9) Uani d . 1 . . O
OW2 0.2659(5) 0.4210(5) -0.0195(4) 0.0450(10) Uani d . 1 . . O
OW3 0.3098(4) 0.5299(4) 0.3032(3) 0.0264(7) Uani d . 1 . . O
OW4 0.1190(5) 0.6471(4) -0.4747(4) 0.0379(9) Uani d . 1 . . O
OW5 0.4763(5) 0.3419(5) 0.2638(4) 0.0483(11) Uani d . 1 . . O
OW6 0.4911(4) 0.2400(4) 0.4788(4) 0.0380(9) Uani d . 1 . . O
OW7 0.7728(5) 0.5271(5) 0.2982(4) 0.0514(11) Uani d . 1 . . O
OW8A 0.330(6) 0.142(2) 0.054(2) 0.043(8) Uani d P 0.31(6) . . O
OW8B 0.249(3) 0.1533(13) 0.0451(8) 0.056(5) Uani d P 0.69(6) . . O

loop_
_atom_site_aniso_label
_atom_site_aniso_U_11
_atom_site_aniso_U_22
_atom_site_aniso_U_33
_atom_site_aniso_U_12
_atom_site_aniso_U_13
_atom_site_aniso_U_23
Bi1 0.01572(8) 0.01679(8) 0.01499(8) 0.00409(6) 0.00280(5) 0.00439(6)
Bi2 0.01698(8) 0.01621(8) 0.01541(8) 0.00434(6) 0.00402(6) 0.00442(6)
C1 0.0167(19) 0.019(2) 0.017(2) 0.0070(16) 0.0049(15) 0.0043(16)
C2 0.019(2) 0.021(2) 0.016(2) 0.0068(16) 0.0055(15) 0.0061(16)
C3 0.0163(19) 0.021(2) 0.018(2) 0.0068(16) 0.0051(15) 0.0054(16)
C4 0.0134(18) 0.020(2) 0.0163(19) 0.0045(15) 0.0061(14) 0.0023(15)
C5 0.0165(19) 0.019(2) 0.022(2) 0.0067(16) 0.0047(15) 0.0108(16)
C6 0.019(2) 0.020(2) 0.019(2) 0.0074(16) 0.0039(16) 0.0066(16)
O1 0.0235(16) 0.0297(18) 0.0264(18) -0.0007(13) -0.0002(13) 0.0194(15)
O2 0.0206(15) 0.0284(17) 0.0209(16) 0.0040(13) 0.0029(12) 0.0121(13)
O3 0.0241(16) 0.0226(16) 0.0174(15) 0.0008(12) 0.0025(12) 0.0105(13)
O4 0.0196(15) 0.0272(17) 0.0198(16) 0.0022(13) -0.0005(12) 0.0099(13)
O5 0.040(2) 0.038(2) 0.0197(17) 0.0265(16) 0.0115(14) 0.0106(15)
O6 0.0369(19) 0.0305(19) 0.0241(17) 0.0192(15) 0.0159(14) 0.0140(14)
O7 0.0369(19) 0.0240(17) 0.0287(19) 0.0151(15) 0.0204(15) 0.0102(14)
O8 0.0245(16) 0.0278(17) 0.0164(15) 0.0146(13) 0.0072(12) 0.0070(13)
O9 0.0132(14) 0.0222(16) 0.040(2) 0.0050(12) 0.0055(13) 0.0048(14)
O10 0.0172(15) 0.0202(16) 0.0332(19) 0.0046(12) 0.0042(13) 0.0019(14)
O11 0.0209(16) 0.0271(17) 0.0218(17) 0.0007(13) 0.0036(12) -0.0028(13)
O12 0.0182(15) 0.0249(17) 0.0299(18) 0.0045(13) 0.0054(13) -0.0021(14)
OW1 0.0193(17) 0.039(2) 0.038(2) 0.0029(15) -0.0007(14) 0.0039(17)
OW2 0.051(3) 0.036(2) 0.045(3) 0.0211(19) 0.0110(19) -0.0037(18)
OW3 0.0251(17) 0.0228(17) 0.0296(19) 0.0063(13) 0.0027(13) 0.0107(14)
OW4 0.060(3) 0.036(2) 0.029(2) 0.0250(19) 0.0200(18) 0.0114(16)
OW5 0.048(3) 0.043(3) 0.055(3) 0.015(2) 0.012(2) 0.017(2)
OW6 0.034(2) 0.040(2) 0.037(2) 0.0162(17) 0.0053(16) 0.0043(17)
OW7 0.044(2) 0.057(3) 0.049(3) 0.017(2) 0.010(2) 0.006(2)
OW8A 0.06(2) 0.039(8) 0.048(9) 0.028(9) 0.025(9) 0.021(7)
OW8B 0.071(12) 0.040(4) 0.045(4) 0.007(5) 0.008(4) 0.009(3)

loop_
_atom_type_symbol
_atom_type_description
_atom_type_scat_dispersion_real
_atom_type_scat_dispersion_imag
_atom_type_scat_source
C C 0.0033 0.0016 'International Tables Vol C Tables 4.2.6.8 and 6.1.1.4'
H H 0.0000 0.0000 'International Tables Vol C Tables 4.2.6.8 and 6.1.1.4'
O O 0.0106 0.0060 'International Tables Vol C Tables 4.2.6.8 and 6.1.1.4'
Bi Bi -4.1077 10.2566 'International Tables Vol C Tables 4.2.6.8 and 6.1.1.4'

loop_
_geom_angle_atom_site_label_1
_geom_angle_atom_site_label_2
_geom_angle_atom_site_label_3
_geom_angle_site_symmetry_1
_geom_angle_site_symmetry_3
_geom_angle
O12 Bi1 O2 . . 82.98(12)
O12 Bi1 O10 . . 68.74(11)
O2 Bi1 O10 . . 72.08(11)
O12 Bi1 O5 . 2_575 72.54(12)
O2 Bi1 O5 . 2_575 72.66(11)
O10 Bi1 O5 . 2_575 129.82(12)
O12 Bi1 O7 . 2_575 69.07(11)
O2 Bi1 O7 . 2_575 134.58(11)
O10 Bi1 O7 . 2_575 124.44(12)
O5 Bi1 O7 2_575 2_575 65.27(11)
O12 Bi1 OW3 . . 85.67(12)
O2 Bi1 OW3 . . 144.74(11)
O10 Bi1 OW3 . . 72.69(11)
O5 Bi1 OW3 2_575 . 134.45(11)
O7 Bi1 OW3 2_575 . 69.70(11)
O12 Bi1 O3 . . 135.90(12)
O2 Bi1 O3 . . 67.04(10)
O10 Bi1 O3 . . 125.57(11)
O5 Bi1 O3 2_575 . 68.16(11)
O7 Bi1 O3 2_575 . 109.83(11)
OW3 Bi1 O3 . . 136.96(10)
O12 Bi1 OW2 . . 139.05(12)
O2 Bi1 OW2 . . 83.47(13)
O10 Bi1 OW2 . . 70.34(13)
O5 Bi1 OW2 2_575 . 137.89(13)
O7 Bi1 OW2 2_575 . 140.43(13)
OW3 Bi1 OW2 . . 83.57(13)
O3 Bi1 OW2 . . 70.74(13)
O12 Bi1 O3 . 2_565 140.09(11)
O2 Bi1 O3 . 2_565 130.95(10)
O10 Bi1 O3 . 2_565 134.30(10)
O5 Bi1 O3 2_575 2_565 95.85(11)
O7 Bi1 O3 2_575 2_565 71.41(11)
OW3 Bi1 O3 . 2_565 75.71(10)
O3 Bi1 O3 . 2_565 64.51(11)
OW2 Bi1 O3 . 2_565 74.10(12)
O6 Bi2 O1 . . 81.65(12)
O6 Bi2 O9 . 2_675 74.46(12)
O1 Bi2 O9 . 2_675 71.81(12)
O6 Bi2 O4 . . 71.33(11)
O1 Bi2 O4 . . 66.14(11)
O9 Bi2 O4 2_675 . 128.50(11)
O6 Bi2 OW1 . . 83.20(13)
O1 Bi2 OW1 . . 136.42(12)
O9 Bi2 OW1 2_675 . 140.93(12)
O4 Bi2 OW1 . . 70.30(12)
O6 Bi2 OW4 . . 140.83(12)
O1 Bi2 OW4 . . 88.27(13)
O9 Bi2 OW4 2_675 . 137.34(12)
O4 Bi2 OW4 . . 69.98(12)
OW1 Bi2 OW4 . . 78.44(13)
O6 Bi2 O11 . 2_675 135.59(12)
O1 Bi2 O11 . 2_675 68.82(11)
O9 Bi2 O11 2_675 2_675 65.35(11)
O4 Bi2 O11 . 2_675 120.84(11)
OW1 Bi2 O11 . 2_675 140.77(11)
OW4 Bi2 O11 . 2_675 72.37(13)
O6 Bi2 O8 . . 66.73(10)
O1 Bi2 O8 . . 133.50(11)
O9 Bi2 O8 2_675 . 67.51(11)
O4 Bi2 O8 . . 127.31(10)
OW1 Bi2 O8 . . 74.36(12)
OW4 Bi2 O8 . . 137.56(11)
O11 Bi2 O8 2_675 . 111.35(11)
O6 Bi2 O8 . 2_574 131.09(10)
O1 Bi2 O8 . 2_574 141.05(10)
O9 Bi2 O8 2_675 2_574 94.92(11)
O4 Bi2 O8 . 2_574 136.57(10)
OW1 Bi2 O8 . 2_574 76.06(12)
OW4 Bi2 O8 . 2_574 77.12(11)
O11 Bi2 O8 2_675 2_574 72.35(11)
O8 Bi2 O8 . 2_574 65.17(11)
O1 C1 O2 . . 124.0(4)
O1 C1 C2 . . 117.5(4)
O2 C1 C2 . . 118.5(4)
O3 C2 O4 . . 126.5(4)
O3 C2 C1 . . 117.6(4)
O4 C2 C1 . . 115.9(4)
O5 C3 O6 . . 123.9(4)
O5 C3 C4 . . 117.6(4)
O6 C3 C4 . . 118.5(4)
O8 C4 O7 . . 126.8(4)
O8 C4 C3 . . 116.7(4)
O7 C4 C3 . . 116.6(4)
O9 C5 O10 . . 125.6(4)
O9 C5 C6 . . 117.1(4)
O10 C5 C6 . . 117.3(4)
O11 C6 O12 . . 126.2(4)
O11 C6 C5 . . 117.9(4)
O12 C6 C5 . . 115.9(4)

loop_
_geom_bond_atom_site_label_1
_geom_bond_atom_site_label_2
_geom_bond_site_symmetry_2
_geom_bond_distance
_geom_bond_publ_flag
Bi1 O12 . 2.320(3) yes
Bi1 O2 . 2.335(3) yes
Bi1 O10 . 2.426(3) yes
Bi1 O5 2_575 2.430(3) yes
Bi1 O7 2_575 2.564(3) yes
Bi1 OW3 . 2.577(3) yes
Bi1 O3 . 2.597(3) yes
Bi1 OW2 . 2.614(4) yes
Bi1 O3 2_565 2.763(3) yes
Bi2 O6 . 2.349(3) yes
Bi2 O1 . 2.398(3) yes
Bi2 O9 2_675 2.450(3) yes
Bi2 O4 . 2.496(3) yes
Bi2 OW1 . 2.498(4) yes
Bi2 OW4 . 2.543(4) yes
Bi2 O11 2_675 2.553(3) yes
Bi2 O8 . 2.577(3) yes
Bi2 O8 2_574 2.681(3) yes
C1 O1 . 1.246(5) yes
C1 O2 . 1.265(5) yes
C1 C2 . 1.545(6) yes
C2 O3 . 1.251(5) yes
C2 O4 . 1.253(5) yes
C3 O5 . 1.247(5) yes
C3 O6 . 1.251(5) yes
C3 C4 . 1.557(6) yes
C4 O8 . 1.248(5) yes
C4 O7 . 1.251(5) yes
C5 O9 . 1.250(5) yes
C5 O10 . 1.260(5) yes
C5 C6 . 1.548(6) yes
C6 O11 . 1.237(5) yes
C6 O12 . 1.262(5) yes
OW6 Bi1 2_666 4.372(4) ?
OW6 Bi2 2_665 4.797(4) ?
OW7 Bi2 1_656 4.421(5) ?
OW7 Bi2 2_665 4.592(5) ?
OW7 Bi1 2_665 4.701(5) ?
OW8A OW8B . 0.77(2) ?
OW8A Bi2 1_545 4.52(3) ?
OW8A Bi1 1_545 4.676(18) ?
OW8B Bi2 1_545 4.420(9) ?

loop_
_geom_torsion_atom_site_label_1
_geom_torsion_atom_site_label_2
_geom_torsion_atom_site_label_3
_geom_torsion_atom_site_label_4
_geom_torsion
O1 C1 C2 O3 -172.9(4)
O2 C1 C2 O3 7.1(6)
O1 C1 C2 O4 6.9(6)
O2 C1 C2 O4 -173.1(4)
O5 C3 C4 O8 -176.4(4)
O6 C3 C4 O8 3.9(6)
O5 C3 C4 O7 3.8(6)
O6 C3 C4 O7 -175.9(4)
O9 C5 C6 O11 -8.3(6)
O10 C5 C6 O11 170.9(4)
O9 C5 C6 O12 173.6(4)
O10 C5 C6 O12 -7.2(6)
